data_1512808
loop_
_publ_author_name
'Xun Feng'
'Li-Li Zhou'
'Li-Ya Wang'
'Jian-Guo Zhou'
'Zhi-Qiang Shi'
'Jing-Jing Shang'

_publ_section_title
;
 Two unique lanthanideorganic frameworks based on
 1H-2-methyl-4,5-imidazole-dicarboxylate and oxalate: Crystal structure,
 luminescence and magnetic properties
;
_journal_name_full
;
Inorganica Chimica Acta
;
_journal_page_first 696
_journal_page_last 702
_journal_paper_doi 10.1016/j.ica.2012.09.024
_journal_volume 394
_journal_year 2013
_chemical_formula_sum 'C9.33 H12 Eu1.33 N2.67 O11.33'
_chemical_formula_weight 545.50
_space_group_IT_number 14
_symmetry_cell_setting monoclinic
_symmetry_space_group_name_Hall '-P 2yn'
_symmetry_space_group_name_H-M 'P 1 21/n 1'
_atom_sites_solution_hydrogens geom
_atom_sites_solution_primary direct
_atom_sites_solution_secondary difmap
_cell_angle_alpha 90.00
_cell_angle_beta 97.2700(10)
_cell_angle_gamma 90.00
_cell_formula_units_Z 6
_cell_length_a 10.2370(9)
_cell_length_b 11.2579(9)
_cell_length_c 22.1898(19)
_cell_measurement_reflns_used 9129
_cell_measurement_temperature 296(2)
_cell_measurement_theta_max 28.20
_cell_measurement_theta_min 2.70
_cell_volume 2536.8(4)
_computing_cell_refinement 'Bruker SMART'
_computing_data_collection 'Bruker SMART'
_computing_data_reduction 'Bruker SAINT'
_computing_molecular_graphics 'Bruker SHELXTL'
_computing_publication_material 'Bruker SHELXTL'
_computing_structure_refinement 'SHELXL-97 (Sheldrick, 1997)'
_computing_structure_solution 'SHELXS-97 (Sheldrick, 1990)'
_diffrn_ambient_temperature 296(2)
_diffrn_measured_fraction_theta_full 0.999
_diffrn_measured_fraction_theta_max 0.999
_diffrn_measurement_device_type 'CCD area detector'
_diffrn_measurement_method 'phi and omega scans'
_diffrn_radiation_monochromator graphite
_diffrn_radiation_source 'fine-focus sealed tube'
_diffrn_radiation_type MoK\a
_diffrn_radiation_wavelength 0.71073
_diffrn_reflns_av_R_equivalents 0.0275
_diffrn_reflns_av_sigmaI/netI 0.0240
_diffrn_reflns_limit_h_max 12
_diffrn_reflns_limit_h_min -12
_diffrn_reflns_limit_k_max 13
_diffrn_reflns_limit_k_min -13
_diffrn_reflns_limit_l_max 26
_diffrn_reflns_limit_l_min -26
_diffrn_reflns_number 18458
_diffrn_reflns_theta_full 25.50
_diffrn_reflns_theta_max 25.50
_diffrn_reflns_theta_min 2.59
_diffrn_standards_decay_% 0
_diffrn_standards_interval_count 0
_diffrn_standards_interval_time 0
_diffrn_standards_number 0
_exptl_absorpt_coefficient_mu 4.983
_exptl_absorpt_correction_T_max 0.5219
_exptl_absorpt_correction_T_min 0.3936
_exptl_absorpt_correction_type multi-scan
_exptl_absorpt_process_details sadabs
_exptl_crystal_colour colourless
_exptl_crystal_density_diffrn 2.142
_exptl_crystal_density_method 'not measured'
_exptl_crystal_description block
_exptl_crystal_F_000 1568
_exptl_crystal_size_max 0.23
_exptl_crystal_size_mid 0.18
_exptl_crystal_size_min 0.15
_refine_diff_density_max 2.525
_refine_diff_density_min -0.672
_refine_diff_density_rms 0.113
_refine_ls_extinction_method none
_refine_ls_goodness_of_fit_ref 1.060
_refine_ls_hydrogen_treatment constr
_refine_ls_matrix_type full
_refine_ls_number_parameters 336
_refine_ls_number_reflns 4731
_refine_ls_number_restraints 0
_refine_ls_restrained_S_all 1.060
_refine_ls_R_factor_all 0.0251
_refine_ls_R_factor_gt 0.0226
_refine_ls_shift/su_max 0.001
_refine_ls_shift/su_mean 0.000
_refine_ls_structure_factor_coef Fsqd
_refine_ls_weighting_details 'calc w=1/[\s^2^(Fo^2^)+(0.0249P)^2^+6.9749P] where P=(Fo^2^+2Fc^2^)/3'
_refine_ls_weighting_scheme calc
_refine_ls_wR_factor_gt 0.0564
_refine_ls_wR_factor_ref 0.0575
_reflns_number_gt 4341
_reflns_number_total 4731
_reflns_threshold_expression >2sigma(I)
_cod_data_source_file ICA-2013-394-696-702-1.cif
_cod_data_source_block b
_cod_original_sg_symbol_H-M P2(1)/n
_cod_database_code 1512808

loop_
_symmetry_equiv_pos_as_xyz
'x, y, z'
'-x+1/2, y+1/2, -z+1/2'
'-x, -y, -z'
'x-1/2, -y-1/2, z-1/2'

loop_
_atom_site_label
_atom_site_type_symbol
_atom_site_fract_x
_atom_site_fract_y
_atom_site_fract_z
_atom_site_U_iso_or_equiv
_atom_site_adp_type
_atom_site_occupancy
_atom_site_symmetry_multiplicity
_atom_site_calc_flag
_atom_site_refinement_flags
Eu1 Eu 0.389715(18) 0.315483(16) 0.274119(8) 0.01269(6) Uani 1 1 d .
Eu2 Eu 0.740584(19) 0.589751(19) 0.435923(9) 0.01909(7) Uani 1 1 d .
O1 O 0.4023(3) 0.3246(2) 0.38353(12) 0.0189(6) Uani 1 1 d .
O2 O 0.3200(3) 0.3727(3) 0.46744(13) 0.0315(8) Uani 1 1 d .
O3 O 0.0600(3) 0.3621(3) 0.50070(13) 0.0319(8) Uani 1 1 d .
O4 O -0.1261(3) 0.4163(3) 0.44562(15) 0.0310(7) Uani 1 1 d .
O5 O 0.5699(3) 0.4428(3) 0.25146(13) 0.0273(7) Uani 1 1 d .
O6 O 0.6850(3) 0.4887(3) 0.34006(13) 0.0285(7) Uani 1 1 d .
O7 O 0.8755(4) 0.6675(3) 0.36921(14) 0.0419(9) Uani 1 1 d .
O8 O 1.0244(3) 0.7475(3) 0.31820(13) 0.0255(7) Uani 1 1 d .
O9 O 0.3427(3) 0.1161(3) 0.31563(13) 0.0268(7) Uani 1 1 d .
O10 O 0.2289(3) -0.0529(2) 0.30080(13) 0.0223(6) Uani 1 1 d .
O11 O 0.1333(3) 0.0226(2) 0.18848(13) 0.0237(6) Uani 1 1 d .
O12 O 0.2310(3) 0.1980(2) 0.20822(13) 0.0230(6) Uani 1 1 d .
O13 O 0.6059(3) 0.4251(3) 0.46540(15) 0.0338(8) Uani 1 1 d .
H1W H 0.5552 0.3750 0.4456 0.051 Uiso 1 1 d R
H2W H 0.6625 0.3955 0.4926 0.051 Uiso 1 1 d R
O14 O 0.5171(3) 0.6465(4) 0.40219(17) 0.0500(10) Uani 1 1 d .
H3W H 0.4779 0.6027 0.3743 0.075 Uiso 1 1 d R
H4W H 0.4808 0.7144 0.4019 0.075 Uiso 1 1 d R
O15 O 0.7282(4) 0.8078(3) 0.4430(2) 0.0590(12) Uani 1 1 d .
H5W H 0.7011 0.8557 0.4683 0.089 Uiso 1 1 d R
H6W H 0.7919 0.8448 0.4305 0.089 Uiso 1 1 d R
O16 O 0.3676(5) 0.8514(4) 0.4150(2) 0.0697(13) Uani 1 1 d .
H7W H 0.3279 0.8792 0.3821 0.105 Uiso 1 1 d R
H8W H 0.3104 0.7989 0.4200 0.105 Uiso 1 1 d R
O17 O 0.1863(5) 0.6851(7) 0.4347(2) 0.121(3) Uani 1 1 d .
H9W H 0.1694 0.6568 0.4683 0.181 Uiso 1 1 d R
H10W H 0.1404 0.7021 0.4011 0.181 Uiso 1 1 d R
N1 N 0.1630(3) 0.3407(3) 0.31367(15) 0.0203(7) Uani 1 1 d .
N2 N -0.0346(3) 0.3712(3) 0.34009(16) 0.0243(8) Uani 1 1 d .
H2 H -0.1185 0.3810 0.3370 0.029 Uiso 1 1 calc R
N3 N 0.8914(4) 0.6896(3) 0.20895(16) 0.0228(8) Uani 1 1 d .
N4 N 0.7185(4) 0.5741(3) 0.18577(16) 0.0254(8) Uani 1 1 d .
H4 H 0.6564 0.5357 0.1644 0.031 Uiso 1 1 calc R
C1 C 0.1732(4) 0.3521(4) 0.37611(18) 0.0186(8) Uani 1 1 d .
C2 C 0.0502(4) 0.3712(4) 0.39360(18) 0.0204(9) Uani 1 1 d .
C3 C 0.0360(4) 0.3533(4) 0.29315(19) 0.0249(10) Uani 1 1 d .
C4 C 0.3065(4) 0.3490(4) 0.41183(18) 0.0185(8) Uani 1 1 d .
C5 C -0.0071(4) 0.3856(4) 0.45118(19) 0.0206(9) Uani 1 1 d .
C6 C -0.0259(5) 0.3484(5) 0.2288(2) 0.0358(12) Uani 1 1 d .
H6A H -0.0146 0.4234 0.2095 0.054 Uiso 1 1 calc R
H6B H -0.1182 0.3317 0.2275 0.054 Uiso 1 1 calc R
H6C H 0.0150 0.2869 0.2078 0.054 Uiso 1 1 calc R
C7 C 0.7408(4) 0.5768(4) 0.24847(19) 0.0202(9) Uani 1 1 d .
C8 C 0.8477(4) 0.6498(4) 0.26200(18) 0.0199(9) Uani 1 1 d .
C9 C 0.8099(4) 0.6416(4) 0.16357(19) 0.0254(10) Uani 1 1 d .
C10 C 0.6577(4) 0.4985(4) 0.28348(19) 0.0200(9) Uani 1 1 d .
C11 C 0.9189(4) 0.6902(4) 0.32080(19) 0.0219(9) Uani 1 1 d .
C12 C 0.8177(6) 0.6547(5) 0.0974(2) 0.0461(14) Uani 1 1 d .
H12A H 0.7784 0.7288 0.0833 0.069 Uiso 1 1 calc R
H12B H 0.7715 0.5904 0.0757 0.069 Uiso 1 1 calc R
H12C H 0.9083 0.6536 0.0903 0.069 Uiso 1 1 calc R
C13 C 0.2642(4) 0.0481(4) 0.28508(18) 0.0182(8) Uani 1 1 d .
C14 C 0.2049(4) 0.0932(4) 0.22154(19) 0.0177(8) Uani 1 1 d .

loop_
_atom_site_aniso_label
_atom_site_aniso_U_11
_atom_site_aniso_U_22
_atom_site_aniso_U_33
_atom_site_aniso_U_23
_atom_site_aniso_U_13
_atom_site_aniso_U_12
Eu1 0.01283(10) 0.01253(10) 0.01298(10) -0.00082(7) 0.00274(7) 0.00060(7)
Eu2 0.01520(11) 0.02942(13) 0.01323(11) -0.00114(8) 0.00399(8) -0.00178(8)
O1 0.0155(14) 0.0276(16) 0.0139(14) -0.0038(12) 0.0032(11) 0.0029(12)
O2 0.0197(16) 0.059(2) 0.0158(15) -0.0077(15) 0.0013(12) 0.0017(15)
O3 0.0196(16) 0.057(2) 0.0195(16) -0.0007(15) 0.0027(13) -0.0024(15)
O4 0.0172(16) 0.045(2) 0.0320(18) 0.0001(15) 0.0087(13) 0.0040(14)
O5 0.0240(16) 0.0340(18) 0.0242(16) -0.0004(14) 0.0043(13) -0.0128(14)
O6 0.0315(17) 0.0373(19) 0.0171(15) 0.0004(13) 0.0048(13) -0.0105(14)
O7 0.046(2) 0.064(3) 0.0182(17) -0.0069(16) 0.0143(15) -0.0311(19)
O8 0.0211(16) 0.0376(19) 0.0176(15) 0.0056(13) 0.0022(12) -0.0101(13)
O9 0.0327(17) 0.0190(16) 0.0261(16) 0.0007(13) -0.0065(13) -0.0067(13)
O10 0.0302(16) 0.0152(15) 0.0203(15) 0.0031(12) -0.0006(12) -0.0045(12)
O11 0.0269(16) 0.0172(15) 0.0251(16) 0.0012(12) -0.0044(13) -0.0044(12)
O12 0.0297(17) 0.0172(16) 0.0216(15) 0.0011(12) 0.0011(13) -0.0042(12)
O13 0.0268(17) 0.039(2) 0.0363(19) -0.0023(15) 0.0081(15) -0.0090(15)
O14 0.037(2) 0.053(2) 0.053(2) -0.022(2) -0.0202(18) 0.0177(18)
O15 0.075(3) 0.032(2) 0.072(3) -0.002(2) 0.021(2) -0.004(2)
O16 0.078(3) 0.070(3) 0.059(3) 0.002(2) 0.000(2) 0.010(3)
O17 0.072(4) 0.225(8) 0.060(3) 0.066(4) -0.013(3) -0.044(4)
N1 0.0142(17) 0.0258(19) 0.0210(18) -0.0020(15) 0.0024(14) 0.0010(14)
N2 0.0117(17) 0.040(2) 0.0212(18) -0.0043(16) 0.0015(14) 0.0033(16)
N3 0.0254(19) 0.0244(19) 0.0189(18) -0.0001(15) 0.0046(15) -0.0068(15)
N4 0.027(2) 0.033(2) 0.0159(18) -0.0005(15) -0.0002(15) -0.0114(16)
C1 0.016(2) 0.024(2) 0.016(2) -0.0034(17) 0.0025(16) -0.0023(17)
C2 0.018(2) 0.027(2) 0.017(2) -0.0032(17) 0.0036(16) -0.0025(17)
C3 0.020(2) 0.034(3) 0.021(2) -0.0040(19) 0.0033(18) 0.0015(19)
C4 0.018(2) 0.021(2) 0.017(2) -0.0033(16) 0.0042(16) -0.0010(16)
C5 0.015(2) 0.026(2) 0.022(2) -0.0044(18) 0.0047(17) -0.0060(17)
C6 0.026(2) 0.056(3) 0.024(2) -0.005(2) -0.002(2) 0.003(2)
C7 0.019(2) 0.023(2) 0.019(2) 0.0007(17) 0.0040(17) 0.0002(17)
C8 0.019(2) 0.024(2) 0.017(2) -0.0004(17) 0.0075(16) -0.0026(17)
C9 0.028(2) 0.029(2) 0.021(2) 0.0019(18) 0.0044(18) -0.0102(19)
C10 0.017(2) 0.021(2) 0.023(2) -0.0002(17) 0.0063(17) -0.0021(17)
C11 0.020(2) 0.025(2) 0.021(2) 0.0034(17) 0.0046(17) -0.0043(18)
C12 0.056(4) 0.057(4) 0.026(3) 0.001(2) 0.005(2) -0.028(3)
C13 0.018(2) 0.016(2) 0.020(2) -0.0005(16) 0.0040(16) 0.0006(16)
C14 0.015(2) 0.017(2) 0.022(2) -0.0022(16) 0.0057(16) 0.0017(16)

loop_
_atom_type_symbol
_atom_type_description
_atom_type_scat_dispersion_real
_atom_type_scat_dispersion_imag
_atom_type_scat_source
C C 0.0033 0.0016 'International Tables Vol C Tables 4.2.6.8 and 6.1.1.4'
H H 0.0000 0.0000 'International Tables Vol C Tables 4.2.6.8 and 6.1.1.4'
N N 0.0061 0.0033 'International Tables Vol C Tables 4.2.6.8 and 6.1.1.4'
O O 0.0106 0.0060 'International Tables Vol C Tables 4.2.6.8 and 6.1.1.4'
Eu Eu -0.1578 3.6682 'International Tables Vol C Tables 4.2.6.8 and 6.1.1.4'

loop_
_geom_angle_atom_site_label_1
_geom_angle_atom_site_label_2
_geom_angle_atom_site_label_3
_geom_angle
_geom_angle_site_symmetry_1
_geom_angle_site_symmetry_3
O1 Eu1 O10 128.23(9) . 2
O1 Eu1 O12 124.95(10) . .
O10 Eu1 O12 71.53(9) 2 .
O1 Eu1 O5 103.70(10) . .
O10 Eu1 O5 79.99(10) 2 .
O12 Eu1 O5 131.33(10) . .
O1 Eu1 O8 150.86(9) . 2_645
O10 Eu1 O8 79.63(9) 2 2_645
O12 Eu1 O8 67.10(10) . 2_645
O5 Eu1 O8 69.56(10) . 2_645
O1 Eu1 O11 67.78(9) . 2
O10 Eu1 O11 66.33(9) 2 2
O12 Eu1 O11 128.59(9) . 2
O5 Eu1 O11 67.96(10) . 2
O8 Eu1 O11 128.92(10) 2_645 2
O1 Eu1 O9 69.86(10) . .
O10 Eu1 O9 134.16(10) 2 .
O12 Eu1 O9 65.65(9) . .
O5 Eu1 O9 142.29(11) . .
O8 Eu1 O9 97.69(10) 2_645 .
O11 Eu1 O9 133.37(10) 2 .
O1 Eu1 N1 65.95(10) . .
O10 Eu1 N1 76.96(10) 2 .
O12 Eu1 N1 72.88(10) . .
O5 Eu1 N1 137.45(11) . .
O8 Eu1 N1 138.26(10) 2_645 .
O11 Eu1 N1 70.13(10) 2 .
O9 Eu1 N1 75.60(11) . .
O1 Eu1 N3 86.76(10) . 2_645
O10 Eu1 N3 139.98(10) 2 2_645
O12 Eu1 N3 106.49(10) . 2_645
O5 Eu1 N3 72.18(11) . 2_645
O8 Eu1 N3 64.11(10) 2_645 2_645
O11 Eu1 N3 124.64(10) 2 2_645
O9 Eu1 N3 70.39(11) . 2_645
N1 Eu1 N3 142.14(11) . 2_645
O1 Eu1 C13 109.49(10) . 2
O10 Eu1 C13 19.60(10) 2 2
O12 Eu1 C13 86.71(10) . 2
O5 Eu1 C13 77.48(10) . 2
O8 Eu1 C13 96.93(10) 2_645 2
O11 Eu1 C13 47.14(10) 2 2
O9 Eu1 C13 140.20(10) . 2
N1 Eu1 C13 68.91(10) . 2
N3 Eu1 C13 148.31(10) 2_645 2
O1 Eu1 C14 110.26(10) . .
O10 Eu1 C14 90.35(10) 2 .
O12 Eu1 C14 19.21(10) . .
O5 Eu1 C14 142.83(10) . .
O8 Eu1 C14 73.42(10) 2_645 .
O11 Eu1 C14 139.52(10) 2 .
O9 Eu1 C14 46.53(10) . .
N1 Eu1 C14 72.67(10) . .
N3 Eu1 C14 94.74(10) 2_645 .
C13 Eu1 C14 104.14(10) 2 .
O7 Eu2 O2 139.73(12) . 3_666
O7 Eu2 O4 89.21(13) . 1_655
O2 Eu2 O4 106.31(11) 3_666 1_655
O7 Eu2 O3 75.91(11) . 3_666
O2 Eu2 O3 74.09(10) 3_666 3_666
O4 Eu2 O3 72.24(12) 1_655 3_666
O7 Eu2 O14 108.75(14) . .
O2 Eu2 O14 83.42(12) 3_666 .
O4 Eu2 O14 139.49(12) 1_655 .
O3 Eu2 O14 146.31(12) 3_666 .
O7 Eu2 O6 73.08(11) . .
O2 Eu2 O6 146.11(11) 3_666 .
O4 Eu2 O6 76.20(11) 1_655 .
O3 Eu2 O6 135.51(10) 3_666 .
O14 Eu2 O6 75.04(12) . .
O7 Eu2 O13 148.99(12) . .
O2 Eu2 O13 70.68(12) 3_666 .
O4 Eu2 O13 71.96(11) 1_655 .
O3 Eu2 O13 118.85(12) 3_666 .
O14 Eu2 O13 74.81(13) . .
O6 Eu2 O13 78.51(11) . .
O7 Eu2 O15 72.82(14) . .
O2 Eu2 O15 74.93(14) 3_666 .
O4 Eu2 O15 147.80(13) 1_655 .
O3 Eu2 O15 77.48(14) 3_666 .
O14 Eu2 O15 72.58(14) . .
O6 Eu2 O15 121.16(13) . .
O13 Eu2 O15 134.58(13) . .
O7 Eu2 H2W 147.1 . .
O2 Eu2 H2W 65.9 3_666 .
O4 Eu2 H2W 59.5 1_655 .
O3 Eu2 H2W 101.0 3_666 .
O14 Eu2 H2W 91.9 . .
O6 Eu2 H2W 88.7 . .
O13 Eu2 H2W 18.2 . .
O15 Eu2 H2W 139.3 . .
C4 O1 Eu1 124.3(2) . .
C4 O2 Eu2 158.5(3) . 3_666
C5 O3 Eu2 143.5(3) . 3_666
C5 O4 Eu2 140.6(3) . 1_455
C10 O5 Eu1 133.6(3) . .
C10 O6 Eu2 146.8(3) . .
C11 O7 Eu2 159.7(3) . .
C11 O8 Eu1 126.5(3) . 2_655
C13 O9 Eu1 119.5(3) . .
C13 O10 Eu1 119.9(3) . 2_545
C14 O11 Eu1 118.0(3) . 2_545
C14 O12 Eu1 121.1(3) . .
Eu2 O13 H1W 133.8 . .
Eu2 O13 H2W 97.5 . .
H1W O13 H2W 115.0 . .
Eu2 O14 H3W 114.5 . .
Eu2 O14 H4W 129.8 . .
H3W O14 H4W 110.6 . .
Eu2 O15 H5W 134.3 . .
Eu2 O15 H6W 114.8 . .
H5W O15 H6W 103.5 . .
H7W O16 H8W 96.1 . .
H9W O17 H10W 134.5 . .
C3 N1 C1 106.3(3) . .
C3 N1 Eu1 140.6(3) . .
C1 N1 Eu1 113.0(2) . .
C3 N2 C2 108.8(3) . .
C3 N2 H2 125.6 . .
C2 N2 H2 125.6 . .
C9 N3 C8 105.7(3) . .
C9 N3 Eu1 139.6(3) . 2_655
C8 N3 Eu1 114.4(3) . 2_655
C9 N4 C7 108.8(3) . .
C9 N4 H4 125.6 . .
C7 N4 H4 125.6 . .
C2 C1 N1 109.9(3) . .
C2 C1 C4 131.3(4) . .
N1 C1 C4 118.7(3) . .
N2 C2 C1 104.8(3) . .
N2 C2 C5 117.9(4) . .
C1 C2 C5 137.3(4) . .
N1 C3 N2 110.2(4) . .
N1 C3 C6 127.1(4) . .
N2 C3 C6 122.6(4) . .
O2 C4 O1 122.8(4) . .
O2 C4 C1 119.9(3) . .
O1 C4 C1 117.3(3) . .
O3 C5 O4 124.3(4) . .
O3 C5 C2 120.1(4) . .
O4 C5 C2 115.5(4) . .
C3 C6 H6A 109.5 . .
C3 C6 H6B 109.5 . .
H6A C6 H6B 109.5 . .
C3 C6 H6C 109.5 . .
H6A C6 H6C 109.5 . .
H6B C6 H6C 109.5 . .
C8 C7 N4 105.0(3) . .
C8 C7 C10 136.4(4) . .
N4 C7 C10 118.3(4) . .
C7 C8 N3 110.0(4) . .
C7 C8 C11 131.8(4) . .
N3 C8 C11 118.2(4) . .
N3 C9 N4 110.4(4) . .
N3 C9 C12 126.6(4) . .
N4 C9 C12 123.0(4) . .
O5 C10 O6 125.5(4) . .
O5 C10 C7 114.5(4) . .
O6 C10 C7 119.9(4) . .
O7 C11 O8 123.1(4) . .
O7 C11 C8 120.6(4) . .
O8 C11 C8 116.3(4) . .
C9 C12 H12A 109.5 . .
C9 C12 H12B 109.5 . .
H12A C12 H12B 109.5 . .
C9 C12 H12C 109.5 . .
H12A C12 H12C 109.5 . .
H12B C12 H12C 109.5 . .
O9 C13 O10 126.4(4) . .
O9 C13 C14 116.5(4) . .
O10 C13 C14 117.2(3) . .
O9 C13 Eu1 164.1(3) . 2_545
O10 C13 Eu1 40.54(19) . 2_545
C14 C13 Eu1 77.4(2) . 2_545
O12 C14 O11 125.8(4) . .
O12 C14 C13 116.9(3) . .
O11 C14 C13 117.3(3) . .
O12 C14 Eu1 39.72(19) . .
O11 C14 Eu1 164.9(3) . .
C13 C14 Eu1 77.5(2) . .

loop_
_geom_bond_atom_site_label_1
_geom_bond_atom_site_label_2
_geom_bond_distance
_geom_bond_site_symmetry_2
Eu1 O1 2.417(3) .
Eu1 O10 2.434(3) 2
Eu1 O12 2.434(3) .
Eu1 O5 2.438(3) .
Eu1 O8 2.452(3) 2_645
Eu1 O11 2.496(3) 2
Eu1 O9 2.496(3) .
Eu1 N1 2.599(3) .
Eu1 N3 2.638(3) 2_645
Eu1 C13 3.247(4) 2
Eu1 C14 3.263(4) .
Eu2 O7 2.321(3) .
Eu2 O2 2.345(3) 3_666
Eu2 O4 2.377(3) 1_655
Eu2 O3 2.390(3) 3_666
Eu2 O14 2.402(3) .
Eu2 O6 2.416(3) .
Eu2 O13 2.448(3) .
Eu2 O15 2.464(4) .
Eu2 H2W 2.6936 .
O1 C4 1.260(5) .
O2 C4 1.253(5) .
O2 Eu2 2.345(3) 3_666
O3 C5 1.249(5) .
O3 Eu2 2.390(3) 3_666
O4 C5 1.257(5) .
O4 Eu2 2.377(3) 1_455
O5 C10 1.243(5) .
O6 C10 1.256(5) .
O7 C11 1.239(5) .
O8 C11 1.266(5) .
O8 Eu1 2.452(3) 2_655
O9 C13 1.246(5) .
O10 C13 1.256(5) .
O10 Eu1 2.434(3) 2_545
O11 C14 1.253(5) .
O11 Eu1 2.496(3) 2_545
O12 C14 1.253(5) .
O13 H1W 0.8500 .
O13 H2W 0.8497 .
O14 H3W 0.8501 .
O14 H4W 0.8500 .
O15 H5W 0.8499 .
O15 H6W 0.8498 .
O16 H7W 0.8496 .
O16 H8W 0.8499 .
O17 H9W 0.8493 .
O17 H10W 0.8509 .
N1 C3 1.329(5) .
N1 C1 1.382(5) .
N2 C3 1.356(5) .
N2 C2 1.379(5) .
N2 H2 0.8600 .
N3 C9 1.338(5) .
N3 C8 1.386(5) .
N3 Eu1 2.638(3) 2_655
N4 C9 1.346(5) .
N4 C7 1.382(5) .
N4 H4 0.8600 .
C1 C2 1.381(6) .
C1 C4 1.489(6) .
C2 C5 1.481(6) .
C3 C6 1.488(6) .
C6 H6A 0.9600 .
C6 H6B 0.9600 .
C6 H6C 0.9600 .
C7 C8 1.371(6) .
C7 C10 1.507(6) .
C8 C11 1.483(6) .
C9 C12 1.489(6) .
C12 H12A 0.9600 .
C12 H12B 0.9600 .
C12 H12C 0.9600 .
C13 C14 1.548(6) .
C13 Eu1 3.247(4) 2_545

loop_
_geom_hbond_atom_site_label_D
_geom_hbond_atom_site_label_H
_geom_hbond_atom_site_label_A
_geom_hbond_distance_DH
_geom_hbond_distance_HA
_geom_hbond_distance_DA
_geom_hbond_angle_DHA
_geom_hbond_site_symmetry_A
O13 H1W O1 0.85 2.03 2.823(4) 154.6 .
O13 H1W O2 0.85 2.52 2.992(4) 116.4 .
O13 H2W O17 0.85 2.28 3.128(6) 179.6 3_666
O14 H3W O11 0.85 1.91 2.753(4) 170.6 2
O14 H4W O16 0.85 1.97 2.803(6) 165.2 .
O16 H7W O10 0.85 2.10 2.947(5) 179.7 1_565
O16 H8W O17 0.85 1.86 2.710(8) 177.4 .
O17 H9W O4 0.85 2.18 3.025(6) 179.9 3_566
O17 H9W O3 0.85 2.54 3.100(6) 124.6 3_566
O17 H10W O8 0.85 2.12 2.973(6) 178.9 1_455
N2 H2 O6 0.86 2.36 3.161(5) 155.7 1_455

loop_
_geom_torsion_atom_site_label_1
_geom_torsion_atom_site_label_2
_geom_torsion_atom_site_label_3
_geom_torsion_atom_site_label_4
_geom_torsion
_geom_torsion_site_symmetry_1
_geom_torsion_site_symmetry_4
O10 Eu1 O1 C4 40.3(3) 2 .
O12 Eu1 O1 C4 -53.0(3) . .
O5 Eu1 O1 C4 128.3(3) . .
O8 Eu1 O1 C4 -159.2(3) 2_645 .
O11 Eu1 O1 C4 69.4(3) 2 .
O9 Eu1 O1 C4 -90.6(3) . .
N1 Eu1 O1 C4 -7.9(3) . .
N3 Eu1 O1 C4 -160.9(3) 2_645 .
C13 Eu1 O1 C4 47.0(3) 2 .
C14 Eu1 O1 C4 -67.1(3) . .
O1 Eu1 O5 C10 3.7(4) . .
O10 Eu1 O5 C10 130.8(4) 2 .
O12 Eu1 O5 C10 -174.9(4) . .
O8 Eu1 O5 C10 -146.6(4) 2_645 .
O11 Eu1 O5 C10 62.4(4) 2 .
O9 Eu1 O5 C10 -71.0(4) . .
N1 Eu1 O5 C10 72.9(4) . .
N3 Eu1 O5 C10 -78.3(4) 2_645 .
C13 Eu1 O5 C10 111.0(4) 2 .
C14 Eu1 O5 C10 -152.0(3) . .
O7 Eu2 O6 C10 -47.8(5) . .
O2 Eu2 O6 C10 120.0(5) 3_666 .
O4 Eu2 O6 C10 -141.2(5) 1_655 .
O3 Eu2 O6 C10 -95.5(5) 3_666 .
O14 Eu2 O6 C10 67.7(5) . .
O13 Eu2 O6 C10 144.8(5) . .
O15 Eu2 O6 C10 9.2(5) . .
O2 Eu2 O7 C11 -156.0(9) 3_666 .
O4 Eu2 O7 C11 89.3(10) 1_655 .
O3 Eu2 O7 C11 161.2(11) 3_666 .
O14 Eu2 O7 C11 -53.6(10) . .
O6 Eu2 O7 C11 13.5(10) . .
O13 Eu2 O7 C11 38.0(12) . .
O15 Eu2 O7 C11 -117.8(10) . .
O1 Eu1 O9 C13 147.7(3) . .
O10 Eu1 O9 C13 23.5(4) 2 .
O12 Eu1 O9 C13 1.0(3) . .
O5 Eu1 O9 C13 -125.9(3) . .
O8 Eu1 O9 C13 -59.5(3) 2_645 .
O11 Eu1 O9 C13 121.9(3) 2 .
N1 Eu1 O9 C13 78.4(3) . .
N3 Eu1 O9 C13 -118.5(3) 2_645 .
C13 Eu1 O9 C13 51.1(4) 2 .
C14 Eu1 O9 C13 -1.2(3) . .
O1 Eu1 O12 C14 -43.8(3) . .
O10 Eu1 O12 C14 -168.0(3) 2 .
O5 Eu1 O12 C14 134.5(3) . .
O8 Eu1 O12 C14 105.7(3) 2_645 .
O11 Eu1 O12 C14 -131.9(3) 2 .
O9 Eu1 O12 C14 -4.8(3) . .
N1 Eu1 O12 C14 -86.4(3) . .
N3 Eu1 O12 C14 54.0(3) 2_645 .
C13 Eu1 O12 C14 -155.3(3) 2 .
O1 Eu1 N1 C3 178.1(5) . .
O10 Eu1 N1 C3 35.0(5) 2 .
O12 Eu1 N1 C3 -39.4(5) . .
O5 Eu1 N1 C3 94.0(5) . .
O8 Eu1 N1 C3 -22.5(5) 2_645 .
O11 Eu1 N1 C3 104.3(5) 2 .
O9 Eu1 N1 C3 -107.9(5) . .
N3 Eu1 N1 C3 -134.4(4) 2_645 .
C13 Eu1 N1 C3 53.7(5) 2 .
C14 Eu1 N1 C3 -59.5(5) . .
O1 Eu1 N1 C1 3.3(3) . .
O10 Eu1 N1 C1 -139.8(3) 2 .
O12 Eu1 N1 C1 145.8(3) . .
O5 Eu1 N1 C1 -80.8(3) . .
O8 Eu1 N1 C1 162.7(2) 2_645 .
O11 Eu1 N1 C1 -70.5(3) 2 .
O9 Eu1 N1 C1 77.3(3) . .
N3 Eu1 N1 C1 50.8(4) 2_645 .
C13 Eu1 N1 C1 -121.0(3) 2 .
C14 Eu1 N1 C1 125.7(3) . .
C3 N1 C1 C2 0.4(5) . .
Eu1 N1 C1 C2 176.9(3) . .
C3 N1 C1 C4 -176.4(4) . .
Eu1 N1 C1 C4 0.1(5) . .
C3 N2 C2 C1 -0.2(5) . .
C3 N2 C2 C5 -178.1(4) . .
N1 C1 C2 N2 -0.1(5) . .
C4 C1 C2 N2 176.2(4) . .
N1 C1 C2 C5 177.2(5) . .
C4 C1 C2 C5 -6.6(9) . .
C1 N1 C3 N2 -0.5(5) . .
Eu1 N1 C3 N2 -175.5(3) . .
C1 N1 C3 C6 -180.0(5) . .
Eu1 N1 C3 C6 5.0(8) . .
C2 N2 C3 N1 0.5(5) . .
C2 N2 C3 C6 180.0(4) . .
Eu2 O2 C4 O1 -170.0(6) 3_666 .
Eu2 O2 C4 C1 11.5(11) 3_666 .
Eu1 O1 C4 O2 -167.7(3) . .
Eu1 O1 C4 C1 10.9(5) . .
C2 C1 C4 O2 -4.2(7) . .
N1 C1 C4 O2 171.8(4) . .
C2 C1 C4 O1 177.2(4) . .
N1 C1 C4 O1 -6.8(6) . .
Eu2 O3 C5 O4 -125.8(4) 3_666 .
Eu2 O3 C5 C2 57.9(7) 3_666 .
Eu2 O4 C5 O3 97.1(6) 1_455 .
Eu2 O4 C5 C2 -86.5(5) 1_455 .
N2 C2 C5 O3 165.3(4) . .
C1 C2 C5 O3 -11.7(8) . .
N2 C2 C5 O4 -11.3(6) . .
C1 C2 C5 O4 171.7(5) . .
C9 N4 C7 C8 0.8(5) . .
C9 N4 C7 C10 -174.6(4) . .
N4 C7 C8 N3 -0.9(5) . .
C10 C7 C8 N3 173.2(4) . .
N4 C7 C8 C11 179.0(4) . .
C10 C7 C8 C11 -6.9(9) . .
C9 N3 C8 C7 0.6(5) . .
Eu1 N3 C8 C7 -174.6(3) 2_655 .
C9 N3 C8 C11 -179.3(4) . .
Eu1 N3 C8 C11 5.5(5) 2_655 .
C8 N3 C9 N4 -0.1(5) . .
Eu1 N3 C9 N4 173.2(3) 2_655 .
C8 N3 C9 C12 -178.2(5) . .
Eu1 N3 C9 C12 -4.9(8) 2_655 .
C7 N4 C9 N3 -0.5(5) . .
C7 N4 C9 C12 177.7(5) . .
Eu1 O5 C10 O6 10.2(7) . .
Eu1 O5 C10 C7 -174.0(3) . .
Eu2 O6 C10 O5 -137.4(4) . .
Eu2 O6 C10 C7 47.1(7) . .
C8 C7 C10 O5 -177.5(5) . .
N4 C7 C10 O5 -4.0(6) . .
C8 C7 C10 O6 -1.5(8) . .
N4 C7 C10 O6 172.1(4) . .
Eu2 O7 C11 O8 -176.1(8) . .
Eu2 O7 C11 C8 3.6(13) . .
Eu1 O8 C11 O7 -173.5(3) 2_655 .
Eu1 O8 C11 C8 6.7(5) 2_655 .
C7 C8 C11 O7 -7.6(8) . .
N3 C8 C11 O7 172.3(4) . .
C7 C8 C11 O8 172.2(4) . .
N3 C8 C11 O8 -8.0(6) . .
Eu1 O9 C13 O10 -178.1(3) . .
Eu1 O9 C13 C14 2.0(5) . .
Eu1 O9 C13 Eu1 151.1(9) . 2_545
Eu1 O10 C13 O9 -167.5(3) 2_545 .
Eu1 O10 C13 C14 12.3(5) 2_545 .
Eu1 O12 C14 O11 -173.9(3) . .
Eu1 O12 C14 C13 7.5(5) . .
Eu1 O11 C14 O12 176.7(3) 2_545 .
Eu1 O11 C14 C13 -4.7(4) 2_545 .
Eu1 O11 C14 Eu1 161.5(9) 2_545 .
O9 C13 C14 O12 -6.3(5) . .
O10 C13 C14 O12 173.8(4) . .
Eu1 C13 C14 O12 -178.0(3) 2_545 .
O9 C13 C14 O11 175.0(4) . .
O10 C13 C14 O11 -4.9(5) . .
Eu1 C13 C14 O11 3.3(3) 2_545 .
O9 C13 C14 Eu1 -1.4(3) . .
O10 C13 C14 Eu1 178.7(3) . .
Eu1 C13 C14 Eu1 -173.09(10) 2_545 .
O1 Eu1 C14 O12 142.8(3) . .
O10 Eu1 C14 O12 11.4(3) 2 .
O5 Eu1 C14 O12 -62.4(3) . .
O8 Eu1 C14 O12 -67.7(3) 2_645 .
O11 Eu1 C14 O12 63.7(3) 2 .
O9 Eu1 C14 O12 174.0(3) . .
N1 Eu1 C14 O12 87.6(3) . .
N3 Eu1 C14 O12 -128.9(3) 2_645 .
C13 Eu1 C14 O12 25.5(3) 2 .
O1 Eu1 C14 O11 162.2(10) . .
O10 Eu1 C14 O11 30.8(11) 2 .
O12 Eu1 C14 O11 19.4(9) . .
O5 Eu1 C14 O11 -43.0(11) . .
O8 Eu1 C14 O11 -48.3(11) 2_645 .
O11 Eu1 C14 O11 83.1(11) 2 .
O9 Eu1 C14 O11 -166.6(11) . .
N1 Eu1 C14 O11 107.0(11) . .
N3 Eu1 C14 O11 -109.5(11) 2_645 .
C13 Eu1 C14 O11 44.9(11) 2 .
O1 Eu1 C14 C13 -30.3(2) . .
O10 Eu1 C14 C13 -161.8(2) 2 .
O12 Eu1 C14 C13 -173.1(4) . .
O5 Eu1 C14 C13 124.5(2) . .
O8 Eu1 C14 C13 119.2(2) 2_645 .
O11 Eu1 C14 C13 -109.5(2) 2 .
O9 Eu1 C14 C13 0.84(19) . .
N1 Eu1 C14 C13 -85.5(2) . .
N3 Eu1 C14 C13 58.0(2) 2_645 .
C13 Eu1 C14 C13 -147.69(15) 2 .
